data_7041298
loop_
_publ_author_name
'Zhou, Xinhui'
'Chen, Qianqian'
'Liu, Baolin'
'Li, Liang'
'Yang, Tao'
'Huang, Wei'

_publ_section_title
;
 Syntheses, structures and magnetic properties of nine coordination
 polymers based on terphenyl-tetracarboxylic acid ligands.
;
_journal_issue 2
_journal_name_full 'Dalton transactions (Cambridge, England : 2003)'
_journal_page_first 430
_journal_page_last 444
_journal_paper_doi 10.1039/c6dt04270h
_journal_volume 46
_journal_year 2017
_chemical_formula_sum 'C23 H15 Co N2 O5'
_chemical_formula_weight 458.30
_chemical_name_systematic
; 
 ? 
;
_space_group_IT_number 2
_symmetry_cell_setting triclinic
_symmetry_space_group_name_Hall '-P 1'
_symmetry_space_group_name_H-M 'P -1'
_atom_sites_solution_hydrogens geom
_atom_sites_solution_primary direct
_atom_sites_solution_secondary difmap
_audit_creation_method SHELXL-97
_audit_update_record
;
2016-01-04 deposited with the CCDC.
2016-11-30 downloaded from the CCDC.
;
_cell_angle_alpha 104.638(2)
_cell_angle_beta 112.523(2)
_cell_angle_gamma 107.263(2)
_cell_formula_units_Z 2
_cell_length_a 9.6561(6)
_cell_length_b 10.4415(7)
_cell_length_c 10.8602(7)
_cell_measurement_reflns_used 1910
_cell_measurement_temperature 100(2)
_cell_measurement_theta_max 20.3
_cell_measurement_theta_min 2.0
_cell_volume 878.63(10)
_computing_cell_refinement SMART
_computing_data_collection 'SMART (Bruker, 2000)'
_computing_data_reduction 'SAINT (Bruker, 2000)'
_computing_molecular_graphics SHELXTL
_computing_publication_material SHELXTL
_computing_structure_refinement 'SHELXL-97 (Sheldrick, 1997)'
_computing_structure_solution 'SHELXS-97 (Sheldrick, 1990)'
_diffrn_ambient_temperature 100(2)
_diffrn_measured_fraction_theta_full 0.973
_diffrn_measured_fraction_theta_max 0.973
_diffrn_measurement_device_type 'Bruker Smart Aepex CCD'
_diffrn_measurement_method 'phi and omega scans'
_diffrn_radiation_monochromator graphite
_diffrn_radiation_source 'fine-focus sealed tube'
_diffrn_radiation_type MoK\a
_diffrn_radiation_wavelength 0.71073
_diffrn_reflns_av_R_equivalents 0.0304
_diffrn_reflns_av_sigmaI/netI 0.0574
_diffrn_reflns_limit_h_max 12
_diffrn_reflns_limit_h_min -12
_diffrn_reflns_limit_k_max 13
_diffrn_reflns_limit_k_min -13
_diffrn_reflns_limit_l_max 14
_diffrn_reflns_limit_l_min -10
_diffrn_reflns_number 7511
_diffrn_reflns_theta_full 28.25
_diffrn_reflns_theta_max 28.25
_diffrn_reflns_theta_min 2.41
_exptl_absorpt_coefficient_mu 1.021
_exptl_absorpt_correction_T_max 0.9048
_exptl_absorpt_correction_T_min 0.8873
_exptl_absorpt_correction_type multi-scan
_exptl_absorpt_process_details 'SADABS; Bruker, 2000'
_exptl_crystal_colour red
_exptl_crystal_density_diffrn 1.732
_exptl_crystal_density_method 'not measured'
_exptl_crystal_description block
_exptl_crystal_F_000 468
_exptl_crystal_size_max 0.12
_exptl_crystal_size_mid 0.11
_exptl_crystal_size_min 0.10
_refine_diff_density_max 0.554
_refine_diff_density_min -0.661
_refine_diff_density_rms 0.099
_refine_ls_extinction_method none
_refine_ls_goodness_of_fit_ref 1.062
_refine_ls_hydrogen_treatment mixed
_refine_ls_matrix_type full
_refine_ls_number_parameters 280
_refine_ls_number_reflns 4234
_refine_ls_number_restraints 0
_refine_ls_restrained_S_all 1.062
_refine_ls_R_factor_all 0.0609
_refine_ls_R_factor_gt 0.0441
_refine_ls_shift/su_max 0.000
_refine_ls_shift/su_mean 0.000
_refine_ls_structure_factor_coef Fsqd
_refine_ls_weighting_details 'calc w=1/[\s^2^(Fo^2^)+(0.0276P)^2^+1.4504P] where P=(Fo^2^+2Fc^2^)/3'
_refine_ls_weighting_scheme calc
_refine_ls_wR_factor_gt 0.0923
_refine_ls_wR_factor_ref 0.0988
_reflns_number_gt 3380
_reflns_number_total 4234
_reflns_threshold_expression >2sigma(I)
_cod_data_source_file c6dt04270h2.cif
_cod_data_source_block 5
_cod_depositor_comments 'Adding full bibliography for 7041290--7041299.cif.'
_cod_original_sg_symbol_H-M P-1
_cod_database_code 7041298

loop_
_symmetry_equiv_pos_as_xyz
'x, y, z'
'-x, -y, -z'

loop_
_atom_site_label
_atom_site_type_symbol
_atom_site_fract_x
_atom_site_fract_y
_atom_site_fract_z
_atom_site_U_iso_or_equiv
_atom_site_adp_type
_atom_site_occupancy
_atom_site_symmetry_multiplicity
_atom_site_calc_flag
_atom_site_refinement_flags
Co1 Co 0.14447(4) 0.02970(4) 0.16476(4) 0.00951(10) Uani 1 1 d .
C1 C -0.1413(3) 0.1164(3) 0.1305(3) 0.0096(5) Uani 1 1 d .
C2 C -0.3279(3) 0.0610(3) 0.0561(3) 0.0093(5) Uani 1 1 d .
C3 C -0.4179(3) -0.0851(3) 0.0254(3) 0.0098(5) Uani 1 1 d .
H3 H -0.3606 -0.1418 0.0436 0.012 Uiso 1 1 calc R
C4 C -0.4094(3) 0.1509(3) 0.0317(3) 0.0097(5) Uani 1 1 d .
C5 C -0.3220(3) 0.3092(3) 0.0648(3) 0.0098(5) Uani 1 1 d .
C6 C -0.1737(3) 0.3696(3) 0.0624(3) 0.0124(5) Uani 1 1 d .
H6 H -0.1282 0.3085 0.0342 0.015 Uiso 1 1 calc R
C7 C -0.0937(3) 0.5188(3) 0.1014(3) 0.0136(5) Uani 1 1 d .
H7 H 0.0049 0.5565 0.0991 0.016 Uiso 1 1 calc R
C8 C -0.3881(3) 0.4051(3) 0.1025(3) 0.0137(5) Uani 1 1 d .
H8 H -0.4898 0.3673 0.1000 0.016 Uiso 1 1 calc R
C9 C -0.3066(3) 0.5543(3) 0.1433(3) 0.0150(6) Uani 1 1 d .
H9 H -0.3523 0.6157 0.1705 0.018 Uiso 1 1 calc R
C10 C -0.1574(3) 0.6136(3) 0.1441(3) 0.0118(5) Uani 1 1 d .
C11 C -0.0693(3) 0.7765(3) 0.1910(3) 0.0118(5) Uani 1 1 d .
C12 C 0.4156(4) -0.0792(3) 0.2894(3) 0.0177(6) Uani 1 1 d .
H12 H 0.3277 -0.1723 0.2479 0.021 Uiso 1 1 calc R
C13 C 0.5788(4) -0.0612(3) 0.3681(3) 0.0203(6) Uani 1 1 d .
H13 H 0.5980 -0.1419 0.3754 0.024 Uiso 1 1 calc R
C14 C 0.7090(4) 0.0748(3) 0.4338(3) 0.0215(6) Uani 1 1 d .
H14 H 0.8180 0.0876 0.4853 0.026 Uiso 1 1 calc R
C15 C 0.6779(3) 0.1958(3) 0.4233(3) 0.0161(6) Uani 1 1 d .
C16 C 0.8063(4) 0.3441(3) 0.4946(3) 0.0210(6) Uani 1 1 d .
H16 H 0.9169 0.3628 0.5498 0.025 Uiso 1 1 calc R
C17 C 0.7696(4) 0.4571(3) 0.4830(3) 0.0201(6) Uani 1 1 d .
H17 H 0.8545 0.5528 0.5329 0.024 Uiso 1 1 calc R
C18 C 0.6004(4) 0.4307(3) 0.3942(3) 0.0180(6) Uani 1 1 d .
C19 C 0.5552(4) 0.5430(3) 0.3745(3) 0.0191(6) Uani 1 1 d .
H19 H 0.6349 0.6409 0.4239 0.023 Uiso 1 1 calc R
C20 C 0.3915(4) 0.5064(3) 0.2811(3) 0.0188(6) Uani 1 1 d .
H20 H 0.3600 0.5791 0.2646 0.023 Uiso 1 1 calc R
C21 C 0.2723(4) 0.3588(3) 0.2111(3) 0.0165(6) Uani 1 1 d .
H21 H 0.1622 0.3356 0.1480 0.020 Uiso 1 1 calc R
C22 C 0.4730(3) 0.2861(3) 0.3213(3) 0.0139(5) Uani 1 1 d .
C23 C 0.5114(3) 0.1672(3) 0.3390(3) 0.0134(5) Uani 1 1 d .
N1 N 0.3811(3) 0.0307(2) 0.2714(3) 0.0125(5) Uani 1 1 d .
N2 N 0.3097(3) 0.2511(2) 0.2306(3) 0.0129(5) Uani 1 1 d .
O1 O -0.0824(2) 0.05083(18) 0.0605(2) 0.0091(4) Uani 1 1 d .
O2 O -0.0560(2) 0.21537(19) 0.2556(2) 0.0145(4) Uani 1 1 d .
O3 O 0.0253(2) 0.81855(19) 0.1393(2) 0.0134(4) Uani 1 1 d .
O4 O -0.0932(3) 0.8590(2) 0.2773(2) 0.0187(4) Uani 1 1 d .
O5 O 0.1578(2) 0.1150(2) 0.3731(2) 0.0138(4) Uani 1 1 d .
H5A H 0.1069 0.1675 0.3820 0.017 Uiso 1 1 d R
H5B H 0.1293 0.0495 0.4034 0.017 Uiso 1 1 d R

loop_
_atom_site_aniso_label
_atom_site_aniso_U_11
_atom_site_aniso_U_22
_atom_site_aniso_U_33
_atom_site_aniso_U_23
_atom_site_aniso_U_13
_atom_site_aniso_U_12
Co1 0.00729(18) 0.00692(16) 0.01270(19) 0.00521(13) 0.00345(15) 0.00222(13)
C1 0.0098(12) 0.0075(11) 0.0146(13) 0.0075(10) 0.0064(11) 0.0045(10)
C2 0.0102(12) 0.0091(11) 0.0108(13) 0.0051(10) 0.0062(11) 0.0047(10)
C3 0.0082(12) 0.0085(11) 0.0130(13) 0.0051(10) 0.0048(11) 0.0043(10)
C4 0.0091(12) 0.0075(11) 0.0125(13) 0.0041(10) 0.0056(11) 0.0033(10)
C5 0.0081(12) 0.0086(11) 0.0125(13) 0.0056(10) 0.0040(11) 0.0040(10)
C6 0.0117(13) 0.0114(12) 0.0160(14) 0.0075(11) 0.0066(11) 0.0060(10)
C7 0.0103(13) 0.0130(12) 0.0178(14) 0.0079(11) 0.0075(12) 0.0034(11)
C8 0.0108(13) 0.0119(12) 0.0212(15) 0.0085(11) 0.0093(12) 0.0051(11)
C9 0.0142(14) 0.0118(12) 0.0225(15) 0.0080(11) 0.0103(12) 0.0076(11)
C10 0.0114(13) 0.0080(11) 0.0135(13) 0.0057(10) 0.0046(11) 0.0022(10)
C11 0.0095(13) 0.0095(12) 0.0139(13) 0.0061(10) 0.0027(11) 0.0040(10)
C12 0.0187(15) 0.0165(13) 0.0180(15) 0.0083(12) 0.0086(13) 0.0077(12)
C13 0.0215(16) 0.0229(15) 0.0212(16) 0.0143(13) 0.0078(13) 0.0149(13)
C14 0.0177(15) 0.0314(16) 0.0207(16) 0.0154(14) 0.0082(13) 0.0152(13)
C15 0.0142(14) 0.0210(14) 0.0144(14) 0.0094(12) 0.0063(12) 0.0086(12)
C16 0.0104(14) 0.0277(15) 0.0179(15) 0.0082(13) 0.0041(12) 0.0048(12)
C17 0.0126(14) 0.0177(14) 0.0197(15) 0.0054(12) 0.0054(12) -0.0005(11)
C18 0.0153(14) 0.0157(13) 0.0161(14) 0.0046(11) 0.0067(12) 0.0016(11)
C19 0.0175(15) 0.0115(12) 0.0204(15) 0.0034(11) 0.0080(13) 0.0011(11)
C20 0.0200(15) 0.0135(13) 0.0246(16) 0.0082(12) 0.0124(14) 0.0075(12)
C21 0.0140(14) 0.0166(13) 0.0210(15) 0.0103(12) 0.0090(12) 0.0067(11)
C22 0.0120(13) 0.0145(12) 0.0135(14) 0.0055(11) 0.0063(11) 0.0039(11)
C23 0.0111(13) 0.0175(13) 0.0103(13) 0.0071(11) 0.0041(11) 0.0053(11)
N1 0.0105(11) 0.0148(11) 0.0135(12) 0.0071(9) 0.0053(10) 0.0070(9)
N2 0.0114(11) 0.0116(10) 0.0170(12) 0.0067(9) 0.0080(10) 0.0047(9)
O1 0.0069(9) 0.0099(8) 0.0116(9) 0.0055(7) 0.0046(8) 0.0043(7)
O2 0.0103(9) 0.0107(9) 0.0168(10) 0.0024(8) 0.0037(8) 0.0044(8)
O3 0.0126(9) 0.0086(8) 0.0182(10) 0.0055(8) 0.0080(9) 0.0031(7)
O4 0.0203(11) 0.0112(9) 0.0267(12) 0.0062(8) 0.0160(10) 0.0053(8)
O5 0.0149(10) 0.0114(9) 0.0153(10) 0.0069(8) 0.0060(9) 0.0070(8)

loop_
_atom_type_symbol
_atom_type_description
_atom_type_scat_dispersion_real
_atom_type_scat_dispersion_imag
_atom_type_scat_source
C C 0.0033 0.0016 'International Tables Vol C Tables 4.2.6.8 and 6.1.1.4'
Co Co 0.3494 0.9721 'International Tables Vol C Tables 4.2.6.8 and 6.1.1.4'
O O 0.0106 0.0060 'International Tables Vol C Tables 4.2.6.8 and 6.1.1.4'
N N 0.0061 0.0033 'International Tables Vol C Tables 4.2.6.8 and 6.1.1.4'
H H 0.0000 0.0000 'International Tables Vol C Tables 4.2.6.8 and 6.1.1.4'

loop_
_geom_angle_atom_site_label_1
_geom_angle_atom_site_label_2
_geom_angle_atom_site_label_3
_geom_angle
_geom_angle_site_symmetry_1
_geom_angle_site_symmetry_3
O3 Co1 N2 167.83(9) 1_545 .
O3 Co1 N1 90.99(8) 1_545 .
N2 Co1 N1 78.31(9) . .
O3 Co1 O1 90.30(7) 1_545 2
N2 Co1 O1 97.60(8) . 2
N1 Co1 O1 102.44(8) . 2
O3 Co1 O5 90.19(7) 1_545 .
N2 Co1 O5 84.06(8) . .
N1 Co1 O5 89.80(8) . .
O1 Co1 O5 167.74(7) 2 .
O3 Co1 O1 94.64(7) 1_545 .
N2 Co1 O1 96.06(8) . .
N1 Co1 O1 174.36(8) . .
O1 Co1 O1 77.83(7) 2 .
O5 Co1 O1 89.92(7) . .
O2 C1 O1 124.5(2) . .
O2 C1 C2 118.4(2) . .
O1 C1 C2 117.0(2) . .
C3 C2 C4 120.3(2) . .
C3 C2 C1 115.4(2) . .
C4 C2 C1 124.0(2) . .
C2 C3 C4 123.0(2) . 2_455
C2 C3 H3 118.5 . .
C4 C3 H3 118.5 2_455 .
C3 C4 C2 116.7(2) 2_455 .
C3 C4 C5 119.5(2) 2_455 .
C2 C4 C5 123.8(2) . .
C8 C5 C6 117.1(2) . .
C8 C5 C4 119.4(2) . .
C6 C5 C4 123.5(2) . .
C7 C6 C5 120.8(2) . .
C7 C6 H6 119.6 . .
C5 C6 H6 119.6 . .
C6 C7 C10 121.4(2) . .
C6 C7 H7 119.3 . .
C10 C7 H7 119.3 . .
C9 C8 C5 121.8(2) . .
C9 C8 H8 119.1 . .
C5 C8 H8 119.1 . .
C8 C9 C10 120.6(2) . .
C8 C9 H9 119.7 . .
C10 C9 H9 119.7 . .
C9 C10 C7 118.2(2) . .
C9 C10 C11 119.8(2) . .
C7 C10 C11 121.9(2) . .
O4 C11 O3 125.5(2) . .
O4 C11 C10 117.8(2) . .
O3 C11 C10 116.6(2) . .
N1 C12 C13 122.9(3) . .
N1 C12 H12 118.6 . .
C13 C12 H12 118.6 . .
C14 C13 C12 119.6(3) . .
C14 C13 H13 120.2 . .
C12 C13 H13 120.2 . .
C13 C14 C15 119.5(3) . .
C13 C14 H14 120.2 . .
C15 C14 H14 120.2 . .
C23 C15 C14 117.1(3) . .
C23 C15 C16 119.5(3) . .
C14 C15 C16 123.4(3) . .
C17 C16 C15 121.2(3) . .
C17 C16 H16 119.4 . .
C15 C16 H16 119.4 . .
C16 C17 C18 120.6(3) . .
C16 C17 H17 119.7 . .
C18 C17 H17 119.7 . .
C22 C18 C19 117.6(3) . .
C22 C18 C17 119.2(3) . .
C19 C18 C17 123.2(3) . .
C20 C19 C18 119.1(3) . .
C20 C19 H19 120.4 . .
C18 C19 H19 120.4 . .
C19 C20 C21 119.6(3) . .
C19 C20 H20 120.2 . .
C21 C20 H20 120.2 . .
N2 C21 C20 122.8(3) . .
N2 C21 H21 118.6 . .
C20 C21 H21 118.6 . .
N2 C22 C18 122.8(3) . .
N2 C22 C23 117.1(2) . .
C18 C22 C23 120.1(3) . .
N1 C23 C15 123.4(2) . .
N1 C23 C22 117.2(2) . .
C15 C23 C22 119.4(2) . .
C12 N1 C23 117.4(2) . .
C12 N1 Co1 128.93(19) . .
C23 N1 Co1 113.42(17) . .
C21 N2 C22 118.0(2) . .
C21 N2 Co1 128.32(19) . .
C22 N2 Co1 112.99(17) . .
C1 O1 Co1 132.99(16) . 2
C1 O1 Co1 124.19(16) . .
Co1 O1 Co1 102.17(7) 2 .
C11 O3 Co1 126.41(16) . 1_565
Co1 O5 H5A 117.4 . .
Co1 O5 H5B 113.8 . .
H5A O5 H5B 107.7 . .

loop_
_geom_bond_atom_site_label_1
_geom_bond_atom_site_label_2
_geom_bond_distance
_geom_bond_site_symmetry_2
Co1 O3 2.0503(18) 1_545
Co1 N2 2.122(2) .
Co1 N1 2.125(2) .
Co1 O1 2.1424(18) 2
Co1 O5 2.1496(19) .
Co1 O1 2.1544(18) .
C1 O2 1.233(3) .
C1 O1 1.292(3) .
C1 C2 1.504(3) .
C2 C3 1.388(3) .
C2 C4 1.406(3) .
C3 C4 1.397(3) 2_455
C3 H3 0.9300 .
C4 C3 1.397(3) 2_455
C4 C5 1.488(3) .
C5 C8 1.396(3) .
C5 C6 1.396(3) .
C6 C7 1.380(4) .
C6 H6 0.9300 .
C7 C10 1.386(4) .
C7 H7 0.9300 .
C8 C9 1.378(4) .
C8 H8 0.9300 .
C9 C10 1.385(4) .
C9 H9 0.9300 .
C10 C11 1.499(3) .
C11 O4 1.245(3) .
C11 O3 1.274(3) .
C12 N1 1.325(3) .
C12 C13 1.400(4) .
C12 H12 0.9300 .
C13 C14 1.359(4) .
C13 H13 0.9300 .
C14 C15 1.404(4) .
C14 H14 0.9300 .
C15 C23 1.401(4) .
C15 C16 1.433(4) .
C16 C17 1.350(4) .
C16 H16 0.9300 .
C17 C18 1.437(4) .
C17 H17 0.9300 .
C18 C22 1.402(4) .
C18 C19 1.404(4) .
C19 C20 1.375(4) .
C19 H19 0.9300 .
C20 C21 1.401(4) .
C20 H20 0.9300 .
C21 N2 1.320(3) .
C21 H21 0.9300 .
C22 N2 1.370(4) .
C22 C23 1.433(4) .
C23 N1 1.361(3) .
O1 Co1 2.1424(18) 2
O3 Co1 2.0503(18) 1_565
O5 H5A 0.8499 .
O5 H5B 0.8500 .
